data_2206484
loop_
_publ_author_name
'Awaleh, Mohamed Osman'
'Badia, Antonnella'
'Brisse, Fran\,cois'

_publ_section_title
;
 1,2-Bis(phenylsulfanyl)ethane
;
_journal_coeditor_code LH6460
_journal_issue 8
_journal_name_full 'Acta Crystallographica Section E'
_journal_page_first o2479
_journal_page_last o2481
_journal_paper_doi 10.1107/S1600536805020192
_journal_volume 61
_journal_year 2005
_chemical_formula_iupac 'C14 H14 S2'
_chemical_formula_moiety 'C14 H14 S2'
_chemical_formula_sum 'C14 H14 S2'
_chemical_formula_weight 246.37
_chemical_name_systematic
;
1,2-Bis(phenylthio)ethane
;
_space_group_IT_number 14
_symmetry_cell_setting monoclinic
_symmetry_space_group_name_Hall '-P 2ybc'
_symmetry_space_group_name_H-M 'P 1 21/c 1'
_atom_sites_solution_hydrogens geom
_atom_sites_solution_primary direct
_atom_sites_solution_secondary difmap
_audit_creation_method SHELXL97
_cell_angle_alpha 90.00
_cell_angle_beta 97.6000(10)
_cell_angle_gamma 90.00
_cell_formula_units_Z 2
_cell_length_a 5.86540(10)
_cell_length_b 7.56380(10)
_cell_length_c 14.0472(2)
_cell_measurement_reflns_used 4189
_cell_measurement_temperature 220(2)
_cell_measurement_theta_max 72.73
_cell_measurement_theta_min 3.17
_cell_volume 617.726(16)
_computing_cell_refinement 'SAINT (Bruker, 1999)'
_computing_data_collection 'SMART (Bruker, 1999)'
_computing_data_reduction 'SAINT '
_computing_molecular_graphics 'SHELXTL (Bruker, 1997)'
_computing_publication_material 'UdMX (local program; Author and date?)'
_computing_structure_refinement 'SHELXL97 (Sheldrick, 1997)'
_computing_structure_solution 'SHELXS97 (Sheldrick, 1997)'
_diffrn_ambient_temperature 220(2)
_diffrn_detector_area_resol_mean 5.5
_diffrn_measured_fraction_theta_full 0.984
_diffrn_measured_fraction_theta_max 0.963
_diffrn_measurement_device_type 'Bruker SMART 2000 area-detector'
_diffrn_measurement_method \w
_diffrn_radiation_monochromator graphite
_diffrn_radiation_source 'X-ray sealed tube'
_diffrn_radiation_type CuK\a
_diffrn_radiation_wavelength 1.54178
_diffrn_reflns_av_R_equivalents 0.026
_diffrn_reflns_av_sigmaI/netI 0.0167
_diffrn_reflns_limit_h_max 6
_diffrn_reflns_limit_h_min -5
_diffrn_reflns_limit_k_max 9
_diffrn_reflns_limit_k_min -9
_diffrn_reflns_limit_l_max 16
_diffrn_reflns_limit_l_min -17
_diffrn_reflns_number 5018
_diffrn_reflns_theta_full 72.72
_diffrn_reflns_theta_max 72.72
_diffrn_reflns_theta_min 6.36
_diffrn_standards_decay_% 0.38
_diffrn_standards_number 61
_exptl_absorpt_coefficient_mu 3.629
_exptl_absorpt_correction_T_max 0.825
_exptl_absorpt_correction_T_min 0.375
_exptl_absorpt_correction_type multi-scan
_exptl_absorpt_process_details '(SADABS; Sheldrick,1996)'
_exptl_crystal_colour colorless
_exptl_crystal_density_diffrn 1.325
_exptl_crystal_density_method 'not measured'
_exptl_crystal_description needle-like
_exptl_crystal_F_000 260
_exptl_crystal_size_max 0.32
_exptl_crystal_size_mid 0.06
_exptl_crystal_size_min 0.05
_refine_diff_density_max 0.226
_refine_diff_density_min -0.233
_refine_ls_extinction_coef 0.018(2)
_refine_ls_extinction_expression Fc^*^=kFc[1+0.001xFc^2^\l^3^/sin(2\q)]^-1/4^
_refine_ls_extinction_method 'SHELXL97 (Sheldrick, 1997)'
_refine_ls_goodness_of_fit_ref 1.027
_refine_ls_hydrogen_treatment constr
_refine_ls_matrix_type full
_refine_ls_number_parameters 74
_refine_ls_number_reflns 1184
_refine_ls_number_restraints 0
_refine_ls_restrained_S_all 1.027
_refine_ls_R_factor_all 0.0379
_refine_ls_R_factor_gt 0.0361
_refine_ls_shift/su_max 0.000
_refine_ls_shift/su_mean 0.000
_refine_ls_structure_factor_coef Fsqd
_refine_ls_weighting_details 'calc w = 1/[\s^2^(Fo^2^)+(0.0794P)^2^+0.1086P] where P=(Fo^2^+2Fc^2^)/3'
_refine_ls_weighting_scheme calc
_refine_ls_wR_factor_gt 0.1055
_refine_ls_wR_factor_ref 0.1074
_reflns_number_gt 1099
_reflns_number_total 1184
_reflns_threshold_expression I>2\s(I)
_cod_data_source_file lh6460.cif
_cod_data_source_block I
_cod_depositor_comments
;
The following automatic conversions were performed:
'_symmetry_cell_setting' value 'Monoclinic' changed to 'monoclinic'
according to '/home/saulius/struct/CIF-dictionaries/cif_core.dic'
dictionary named 'cif_core.dic' version 2.4.1 from
2010-06-29.

'_geom_bond_publ_flag' value 'Y' changed to 'y' according to
'/home/saulius/struct/CIF-dictionaries/cif_core.dic' dictionary named
'cif_core.dic' version 2.4.1 from 2010-06-29 (3
times).

'_geom_angle_publ_flag' value 'Y' changed to 'y' according to
'/home/saulius/struct/CIF-dictionaries/cif_core.dic' dictionary named
'cif_core.dic' version 2.4.1 from 2010-06-29 (2
times).

'_geom_torsion_publ_flag' value 'Y' changed to 'y' according to
'/home/saulius/struct/CIF-dictionaries/cif_core.dic' dictionary named
'cif_core.dic' version 2.4.1 from 2010-06-29.

Automatic conversion script
Id: cif_fix_enum 1527 2010-12-29 10:47:43Z saulius 

The following automatic conversions were performed:

'_symmetry_cell_setting' value 'Monoclinic' changed to 'monoclinic'
according to /home/saulius/struct/CIF-dictionaries/cif_core.dic
dictionary named 'cif_core.dic' version 2.4.1 from
2010-06-29.

'_geom_bond_publ_flag' value 'Y' changed to 'y'
according to /home/saulius/struct/CIF-dictionaries/cif_core.dic
dictionary named 'cif_core.dic' version 2.4.1 from 2010-06-29 (3
times).

'_geom_angle_publ_flag' value 'Y' changed to 'y' according
to /home/saulius/struct/CIF-dictionaries/cif_core.dic dictionary
named 'cif_core.dic' version 2.4.1 from 2010-06-29 (2
times).

'_geom_torsion_publ_flag' value 'Y' changed to 'y' according
to /home/saulius/struct/CIF-dictionaries/cif_core.dic dictionary
named 'cif_core.dic' version 2.4.1 from 2010-06-29.

Automatic conversion script
Id: cif_fix_values 1715 2011-07-08 13:25:40Z adriana 
;
_cod_original_sg_symbol_H-M P21/c
_cod_database_code 2206484
_cod_database_fobs_code 2206484

loop_
_symmetry_equiv_pos_as_xyz
'x, y, z'
'-x, y+1/2, -z+1/2'
'-x, -y, -z'
'x, -y-1/2, z-1/2'

loop_
_atom_site_label
_atom_site_fract_x
_atom_site_fract_y
_atom_site_fract_z
_atom_site_U_iso_or_equiv
_atom_site_adp_type
_atom_site_calc_flag
_atom_site_refinement_flags
_atom_site_occupancy
_atom_site_type_symbol
S1 0.66983(6) 0.07504(6) 0.41416(3) 0.0399(2) Uani d . 1 S
C1 0.7328(3) 0.05351(17) 0.29514(11) 0.0307(4) Uani d . 1 C
C4 0.7900(3) 0.0336(2) 0.10185(12) 0.0453(4) Uani d . 1 C
H4 0.8092 0.0265 0.0366 0.054 Uiso calc R 1 H
C6 0.9244(3) -0.0306(2) 0.26748(11) 0.0374(4) Uani d . 1 C
H6 1.0358 -0.0806 0.3140 0.045 Uiso calc R 1 H
C5 0.9501(3) -0.0404(2) 0.17069(12) 0.0417(4) Uani d . 1 C
H5 1.0788 -0.0985 0.1520 0.050 Uiso calc R 1 H
C2 0.5714(3) 0.1287(2) 0.22523(12) 0.0403(4) Uani d . 1 C
H2 0.4421 0.1866 0.2433 0.048 Uiso calc R 1 H
C3 0.6005(3) 0.1185(2) 0.12942(13) 0.0477(5) Uani d . 1 C
H3 0.4908 0.1697 0.0826 0.057 Uiso calc R 1 H
C7 0.8901(3) -0.0522(2) 0.48666(12) 0.0375(4) Uani d . 1 C
H7A 0.8315 -0.0905 0.5455 0.045 Uiso calc R 1 H
H7B 0.9244 -0.1582 0.4511 0.045 Uiso calc R 1 H

loop_
_atom_site_aniso_label
_atom_site_aniso_U_11
_atom_site_aniso_U_22
_atom_site_aniso_U_33
_atom_site_aniso_U_12
_atom_site_aniso_U_13
_atom_site_aniso_U_23
S1 0.0319(3) 0.0569(3) 0.0319(3) 0.00648(14) 0.00862(18) 0.00177(14)
C1 0.0303(8) 0.0315(7) 0.0304(7) -0.0021(5) 0.0041(6) 0.0009(5)
C4 0.0596(11) 0.0477(9) 0.0287(8) -0.0031(8) 0.0067(7) -0.0018(7)
C6 0.0368(9) 0.0417(8) 0.0335(8) 0.0068(6) 0.0038(6) 0.0025(6)
C5 0.0472(10) 0.0416(8) 0.0385(9) 0.0053(7) 0.0138(7) -0.0027(6)
C2 0.0349(9) 0.0446(9) 0.0406(9) 0.0056(6) 0.0015(6) 0.0020(7)
C3 0.0496(11) 0.0540(10) 0.0369(9) 0.0046(8) -0.0044(7) 0.0062(7)
C7 0.0354(9) 0.0461(8) 0.0317(7) -0.0028(6) 0.0072(6) 0.0070(6)

loop_
_atom_type_symbol
_atom_type_description
_atom_type_scat_dispersion_real
_atom_type_scat_dispersion_imag
_atom_type_scat_source
C C 0.0181 0.0091 'International Tables Vol C Tables 4.2.6.8 and 6.1.1.4'
H H 0.0000 0.0000 'International Tables Vol C Tables 4.2.6.8 and 6.1.1.4'
S S 0.3331 0.5567 'International Tables Vol C Tables 4.2.6.8 and 6.1.1.4'

loop_
_geom_angle_atom_site_label_1
_geom_angle_atom_site_label_2
_geom_angle_atom_site_label_3
_geom_angle_site_symmetry_1
_geom_angle
_geom_angle_publ_flag
C1 S1 C7 . 105.08(7) y
C6 C1 C2 . 119.27(15) ?
C6 C1 S1 . 125.75(12) ?
C2 C1 S1 . 114.98(12) ?
C5 C4 C3 . 119.46(16) ?
C5 C4 H4 . 120.3 ?
C3 C4 H4 . 120.3 ?
C5 C6 C1 . 119.60(14) ?
C5 C6 H6 . 120.2 ?
C1 C6 H6 . 120.2 ?
C4 C5 C6 . 120.94(16) ?
C4 C5 H5 . 119.5 ?
C6 C5 H5 . 119.5 ?
C3 C2 C1 . 120.32(16) ?
C3 C2 H2 . 119.8 ?
C1 C2 H2 . 119.8 ?
C2 C3 C4 . 120.41(16) ?
C2 C3 H3 . 119.8 ?
C4 C3 H3 . 119.8 ?
C7 C7 S1 3_756 112.48(14) y
C7 C7 H7A 3_756 109.1 ?
S1 C7 H7A . 109.1 ?
C7 C7 H7B 3_756 109.1 ?
S1 C7 H7B . 109.1 ?
H7A C7 H7B . 107.8 ?

loop_
_geom_bond_atom_site_label_1
_geom_bond_atom_site_label_2
_geom_bond_site_symmetry_2
_geom_bond_distance
_geom_bond_publ_flag
S1 C1 . 1.7667(15) y
S1 C7 . 1.8123(16) y
C1 C6 . 1.391(2) ?
C1 C2 . 1.392(2) ?
C4 C5 . 1.375(2) ?
C4 C3 . 1.383(3) ?
C4 H4 . 0.94 ?
C6 C5 . 1.390(2) ?
C6 H6 . 0.94 ?
C5 H5 . 0.94 ?
C2 C3 . 1.381(2) ?
C2 H2 . 0.94 ?
C3 H3 . 0.94 ?
C7 C7 3_756 1.515(3) y
C7 H7A . 0.98 ?
C7 H7B . 0.98 ?

loop_
_geom_torsion_atom_site_label_1
_geom_torsion_atom_site_label_2
_geom_torsion_atom_site_label_3
_geom_torsion_atom_site_label_4
_geom_torsion_site_symmetry_4
_geom_torsion
_geom_torsion_publ_flag
C7 S1 C1 C6 . -5.28(15) ?
C7 S1 C1 C2 . 174.47(12) ?
C2 C1 C6 C5 . -0.9(2) ?
S1 C1 C6 C5 . 178.87(12) ?
C3 C4 C5 C6 . -0.2(3) ?
C1 C6 C5 C4 . 0.7(3) ?
C6 C1 C2 C3 . 0.5(2) ?
S1 C1 C2 C3 . -179.25(13) ?
C1 C2 C3 C4 . 0.0(3) ?
C5 C4 C3 C2 . -0.2(3) ?
C1 S1 C7 C7 3_756 83.90(17) y
